data_4023876
loop_
_publ_author_name
'Tetsuharu Hori'
'Yuko Otani'
'Masatoshi Kawahata'
'Kentaro Yamaguchi'
'Tomohiko Ohwada'

_publ_section_title
;
 Nonplanar Structures of Thioamides Derived from
 7-Azabicyclo[2.2.1]heptane. Electronically Tunable
 Planarity of Thioamides
;
_journal_name_full 'Journal of Organic Chemistry'
_journal_page_first 9102
_journal_page_last 9108
_journal_paper_doi 10.1021/jo801996b
_journal_volume 73
_journal_year 2008
_chemical_absolute_configuration ad
_chemical_formula_moiety 'C14 H17 N S'
_chemical_formula_sum 'C14 H17 N S'
_chemical_formula_weight 231.35
_chemical_name_systematic
; 
 ? 
;
_space_group_IT_number 19
_symmetry_cell_setting orthorhombic
_symmetry_space_group_name_Hall 'P 2ac 2ab'
_symmetry_space_group_name_H-M 'P 21 21 21'
_atom_sites_solution_hydrogens geom
_atom_sites_solution_primary direct
_atom_sites_solution_secondary difmap
_audit_creation_method SHELXL-97
_cell_angle_alpha 90.00
_cell_angle_beta 90.00
_cell_angle_gamma 90.00
_cell_formula_units_Z 8
_cell_length_a 7.789(2)
_cell_length_b 17.671(5)
_cell_length_c 17.796(5)
_cell_measurement_reflns_used 1648
_cell_measurement_temperature 90
_cell_measurement_theta_max 26.61
_cell_measurement_theta_min 2.29
_cell_volume 2449.2(12)
_computing_cell_refinement SMART
_computing_data_collection 'SMART (Bruker, 1998)'
_computing_data_reduction 'SAINT (Bruker, 1998)'
_computing_molecular_graphics 'ORTEP-3 for Windows (Farrugia, 1997)'
_computing_publication_material 'SHELXL-97 (Sheldrick, 1997)'
_computing_structure_refinement 'SHELXL-97 (Sheldrick, 1997)'
_computing_structure_solution 'SHELXS-97 (Sheldrick, 1990)'
_diffrn_ambient_temperature 90
_diffrn_detector_area_resol_mean 8.333
_diffrn_measured_fraction_theta_full 0.999
_diffrn_measured_fraction_theta_max 0.963
_diffrn_measurement_device_type 'Bruker SMART 1000 CCD area detector'
_diffrn_measurement_method '\f and \w scans'
_diffrn_radiation_monochromator graphite
_diffrn_radiation_source 'fine-focus sealed tube'
_diffrn_radiation_type MoK\a
_diffrn_radiation_wavelength 0.71073
_diffrn_reflns_av_R_equivalents 0.0962
_diffrn_reflns_av_sigmaI/netI 0.1590
_diffrn_reflns_limit_h_max 10
_diffrn_reflns_limit_h_min -10
_diffrn_reflns_limit_k_max 19
_diffrn_reflns_limit_k_min -22
_diffrn_reflns_limit_l_max 22
_diffrn_reflns_limit_l_min -16
_diffrn_reflns_number 14609
_diffrn_reflns_theta_full 25.00
_diffrn_reflns_theta_max 28.29
_diffrn_reflns_theta_min 1.62
_diffrn_standards_decay_% 0
_diffrn_standards_number 0
_exptl_absorpt_coefficient_mu 0.236
_exptl_absorpt_correction_type none
_exptl_crystal_colour yellow
_exptl_crystal_density_diffrn 1.255
_exptl_crystal_density_method 'not measured'
_exptl_crystal_description needle
_exptl_crystal_F_000 992
_exptl_crystal_size_max 0.50
_exptl_crystal_size_mid 0.05
_exptl_crystal_size_min 0.05
_refine_diff_density_max 0.431
_refine_diff_density_min -0.375
_refine_diff_density_rms 0.091
_refine_ls_abs_structure_details 'Flack H D (1983), Acta Cryst. A39, 876-881'
_refine_ls_abs_structure_Flack 0.04(12)
_refine_ls_extinction_coef 0.0139(16)
_refine_ls_extinction_expression Fc^*^=kFc[1+0.001xFc^2^\l^3^/sin(2\q)]^-1/4^
_refine_ls_extinction_method SHELXL
_refine_ls_goodness_of_fit_ref 0.992
_refine_ls_hydrogen_treatment constr
_refine_ls_matrix_type full
_refine_ls_number_parameters 292
_refine_ls_number_reflns 5730
_refine_ls_number_restraints 0
_refine_ls_restrained_S_all 0.992
_refine_ls_R_factor_all 0.1163
_refine_ls_R_factor_gt 0.0657
_refine_ls_shift/su_max 0.000
_refine_ls_shift/su_mean 0.000
_refine_ls_structure_factor_coef Fsqd
_refine_ls_weighting_details 'calc w=1/[\s^2^(Fo^2^)+(0.0551P)^2^+0.0000P] where P=(Fo^2^+2Fc^2^)/3'
_refine_ls_weighting_scheme calc
_refine_ls_wR_factor_gt 0.1362
_refine_ls_wR_factor_ref 0.1600
_reflns_number_gt 3518
_reflns_number_total 5730
_reflns_threshold_expression I>2\s(I)
_cod_data_source_file jo801996b_si_002_03.cif
_cod_data_source_block 1d
_cod_database_code 4023876

loop_
_symmetry_equiv_pos_as_xyz
'x, y, z'
'-x+1/2, -y, z+1/2'
'x+1/2, -y+1/2, -z'
'-x, y+1/2, -z+1/2'

loop_
_atom_site_label
_atom_site_type_symbol
_atom_site_fract_x
_atom_site_fract_y
_atom_site_fract_z
_atom_site_U_iso_or_equiv
_atom_site_adp_type
_atom_site_occupancy
_atom_site_symmetry_multiplicity
_atom_site_calc_flag
_atom_site_refinement_flags
_atom_site_disorder_assembly
_atom_site_disorder_group
C1 C 0.4809(5) 0.7689(2) 0.9351(2) 0.0175(9) Uani 1 1 d . . .
H1 H 0.5985 0.7555 0.9533 0.021 Uiso 1 1 calc R . .
C2 C 0.3890(5) 0.8304(2) 0.9811(2) 0.0200(9) Uani 1 1 d . . .
H2A H 0.4699 0.8707 0.9965 0.024 Uiso 1 1 calc R . .
H2B H 0.3345 0.8087 1.0265 0.024 Uiso 1 1 calc R . .
C3 C 0.2531(5) 0.8611(2) 0.9261(2) 0.0205(9) Uani 1 1 d . . .
H3A H 0.2701 0.9157 0.9165 0.025 Uiso 1 1 calc R . .
H3B H 0.1355 0.8529 0.9457 0.025 Uiso 1 1 calc R . .
C4 C 0.2852(5) 0.8139(2) 0.8545(2) 0.0178(9) Uani 1 1 d . . .
H4 H 0.2433 0.8376 0.8069 0.021 Uiso 1 1 calc R . .
C5 C 0.2255(5) 0.7327(2) 0.8675(2) 0.0208(9) Uani 1 1 d . . .
H5A H 0.2254 0.7035 0.8200 0.025 Uiso 1 1 calc R . .
H5B H 0.1088 0.7315 0.8896 0.025 Uiso 1 1 calc R . .
C6 C 0.3597(5) 0.7012(2) 0.9230(2) 0.0192(9) Uani 1 1 d . . .
H6A H 0.3052 0.6854 0.9708 0.023 Uiso 1 1 calc R . .
H6B H 0.4218 0.6575 0.9012 0.023 Uiso 1 1 calc R . .
C7 C 0.6004(5) 0.8438(2) 0.8263(2) 0.0180(9) Uani 1 1 d . . .
C8 C 0.5594(5) 0.8776(2) 0.7527(2) 0.0154(9) Uani 1 1 d . . .
C9 C 0.4829(5) 0.8345(2) 0.6962(2) 0.0211(9) Uani 1 1 d . . .
H9 H 0.4491 0.7838 0.7061 0.025 Uiso 1 1 calc R . .
C10 C 0.4559(5) 0.8657(3) 0.6253(2) 0.0247(10) Uani 1 1 d . . .
H10 H 0.4063 0.8355 0.5869 0.030 Uiso 1 1 calc R . .
C11 C 0.5007(5) 0.9408(3) 0.6098(2) 0.0235(10) Uani 1 1 d . . .
C12 C 0.5735(5) 0.9835(2) 0.6672(2) 0.0214(9) Uani 1 1 d . . .
H12 H 0.6032 1.0348 0.6580 0.026 Uiso 1 1 calc R . .
C13 C 0.6035(5) 0.9528(2) 0.7372(2) 0.0184(9) Uani 1 1 d . . .
H13 H 0.6546 0.9829 0.7753 0.022 Uiso 1 1 calc R . .
C14 C 0.4681(6) 0.9740(3) 0.5325(2) 0.0356(13) Uani 1 1 d . . .
H14A H 0.3465 0.9874 0.5277 0.043 Uiso 1 1 calc R . .
H14B H 0.4981 0.9366 0.4940 0.043 Uiso 1 1 calc R . .
H14C H 0.5386 1.0194 0.5258 0.043 Uiso 1 1 calc R . .
C15 C -0.0229(5) 0.5663(2) 0.7527(2) 0.0189(9) Uani 1 1 d . . .
H15 H 0.0940 0.5475 0.7666 0.023 Uiso 1 1 calc R . .
C16 C -0.1221(6) 0.5153(2) 0.6986(2) 0.0232(10) Uani 1 1 d . . .
H16A H -0.1789 0.4733 0.7256 0.028 Uiso 1 1 calc R . .
H16B H -0.0456 0.4942 0.6594 0.028 Uiso 1 1 calc R . .
C17 C -0.2561(5) 0.5702(2) 0.6640(2) 0.0226(10) Uani 1 1 d . . .
H17A H -0.2420 0.5740 0.6089 0.027 Uiso 1 1 calc R . .
H17B H -0.3747 0.5536 0.6754 0.027 Uiso 1 1 calc R . .
C18 C -0.2152(5) 0.6460(2) 0.7025(2) 0.0193(9) Uani 1 1 d . . .
H18 H -0.2551 0.6918 0.6747 0.023 Uiso 1 1 calc R . .
C19 C -0.2695(5) 0.6427(3) 0.7848(2) 0.0247(10) Uani 1 1 d . . .
H19A H -0.3882 0.6234 0.7901 0.030 Uiso 1 1 calc R . .
H19B H -0.2616 0.6932 0.8088 0.030 Uiso 1 1 calc R . .
C20 C -0.1372(5) 0.5868(2) 0.8192(2) 0.0226(10) Uani 1 1 d . . .
H20A H -0.0699 0.6112 0.8596 0.027 Uiso 1 1 calc R . .
H20B H -0.1950 0.5414 0.8397 0.027 Uiso 1 1 calc R . .
C21 C 0.1011(5) 0.6698(2) 0.6699(2) 0.0165(9) Uani 1 1 d . . .
C22 C 0.0588(5) 0.7414(2) 0.6300(2) 0.0166(9) Uani 1 1 d . . .
C23 C -0.0104(5) 0.8029(2) 0.6694(2) 0.0215(9) Uani 1 1 d . . .
H23 H -0.0360 0.7980 0.7213 0.026 Uiso 1 1 calc R . .
C24 C -0.0417(5) 0.8708(2) 0.6330(2) 0.0210(9) Uani 1 1 d . . .
H24 H -0.0837 0.9127 0.6609 0.025 Uiso 1 1 calc R . .
C25 C -0.0128(5) 0.8786(2) 0.5564(2) 0.0210(10) Uani 1 1 d . . .
C26 C 0.0534(5) 0.8167(2) 0.5178(2) 0.0224(10) Uani 1 1 d . . .
H26 H 0.0731 0.8208 0.4653 0.027 Uiso 1 1 calc R . .
C27 C 0.0915(5) 0.7492(2) 0.5540(2) 0.0196(9) Uani 1 1 d . . .
H27 H 0.1401 0.7084 0.5265 0.024 Uiso 1 1 calc R . .
C28 C -0.0504(6) 0.9530(2) 0.5174(2) 0.0260(11) Uani 1 1 d . . .
H28A H 0.0574 0.9759 0.5004 0.031 Uiso 1 1 calc R . .
H28B H -0.1079 0.9873 0.5526 0.031 Uiso 1 1 calc R . .
H28C H -0.1251 0.9439 0.4740 0.031 Uiso 1 1 calc R . .
N1 N 0.4750(4) 0.80424(19) 0.85948(18) 0.0164(7) Uani 1 1 d . . .
N2 N -0.0249(4) 0.63908(19) 0.71034(17) 0.0164(7) Uani 1 1 d . . .
S1 S 0.79648(14) 0.85302(6) 0.86374(6) 0.0223(3) Uani 1 1 d . . .
S2 S 0.30107(14) 0.63558(6) 0.66808(6) 0.0221(3) Uani 1 1 d . . .

loop_
_atom_site_aniso_label
_atom_site_aniso_U_11
_atom_site_aniso_U_22
_atom_site_aniso_U_33
_atom_site_aniso_U_23
_atom_site_aniso_U_13
_atom_site_aniso_U_12
C1 0.021(2) 0.017(2) 0.015(2) 0.0041(16) 0.0004(18) 0.0034(18)
C2 0.022(2) 0.019(2) 0.018(2) 0.0014(17) 0.0011(18) -0.0038(19)
C3 0.019(2) 0.024(2) 0.019(2) 0.0008(17) 0.0001(16) 0.0009(19)
C4 0.016(2) 0.020(2) 0.017(2) -0.0004(16) 0.0029(18) -0.0027(19)
C5 0.022(2) 0.022(2) 0.018(2) 0.0002(17) -0.0021(19) -0.0031(19)
C6 0.026(2) 0.012(2) 0.020(2) 0.0027(16) 0.0039(18) -0.0040(18)
C7 0.019(2) 0.014(2) 0.021(2) -0.0017(17) 0.0023(18) -0.0015(18)
C8 0.0147(19) 0.014(2) 0.017(2) 0.0022(16) 0.0024(17) 0.0008(17)
C9 0.020(2) 0.022(2) 0.021(2) 0.0015(18) 0.0027(18) -0.0058(19)
C10 0.024(2) 0.031(3) 0.019(2) -0.002(2) -0.0023(18) -0.002(2)
C11 0.021(2) 0.030(3) 0.019(2) 0.0106(19) -0.0007(19) 0.002(2)
C12 0.019(2) 0.022(2) 0.023(2) 0.0036(19) 0.0008(19) 0.0057(19)
C13 0.022(2) 0.014(2) 0.019(2) -0.0001(17) -0.0005(19) 0.0006(19)
C14 0.033(3) 0.047(3) 0.027(3) 0.017(2) -0.004(2) 0.006(2)
C15 0.017(2) 0.020(2) 0.019(2) 0.0017(18) -0.0015(17) 0.0008(19)
C16 0.026(2) 0.021(2) 0.023(2) -0.0015(18) -0.004(2) 0.003(2)
C17 0.023(2) 0.021(2) 0.025(2) -0.0022(18) -0.0001(18) 0.0007(18)
C18 0.016(2) 0.023(2) 0.019(2) 0.0009(17) 0.0019(18) 0.000(2)
C19 0.023(2) 0.026(2) 0.025(2) -0.0012(19) 0.0075(18) 0.001(2)
C20 0.026(2) 0.022(2) 0.020(2) 0.0039(19) 0.0020(19) -0.0034(19)
C21 0.020(2) 0.017(2) 0.0133(19) 0.0013(16) 0.0023(18) -0.0042(18)
C22 0.016(2) 0.015(2) 0.019(2) 0.0038(17) -0.0011(18) -0.0003(17)
C23 0.025(2) 0.023(2) 0.017(2) -0.0014(18) -0.0022(19) -0.001(2)
C24 0.022(2) 0.020(2) 0.021(2) -0.0036(19) -0.0010(18) 0.0021(19)
C25 0.018(2) 0.019(2) 0.026(2) 0.0023(18) -0.0026(19) 0.0006(19)
C26 0.026(2) 0.022(3) 0.018(2) 0.0038(18) 0.0013(19) -0.004(2)
C27 0.022(2) 0.021(2) 0.017(2) 0.0009(17) 0.0011(18) 0.003(2)
C28 0.029(3) 0.019(2) 0.030(3) 0.0076(19) -0.004(2) -0.001(2)
N1 0.0151(17) 0.0199(19) 0.0142(17) 0.0043(14) 0.0016(15) 0.0024(15)
N2 0.0137(16) 0.0151(18) 0.0204(18) 0.0047(14) 0.0001(14) -0.0003(16)
S1 0.0182(5) 0.0278(6) 0.0209(6) 0.0021(5) -0.0027(5) -0.0036(5)
S2 0.0182(5) 0.0205(6) 0.0276(6) 0.0043(5) 0.0030(5) 0.0025(5)

loop_
_atom_type_symbol
_atom_type_description
_atom_type_scat_dispersion_real
_atom_type_scat_dispersion_imag
_atom_type_scat_source
C C 0.0033 0.0016 'International Tables Vol C Tables 4.2.6.8 and 6.1.1.4'
N N 0.0061 0.0033 'International Tables Vol C Tables 4.2.6.8 and 6.1.1.4'
S S 0.1246 0.1234 'International Tables Vol C Tables 4.2.6.8 and 6.1.1.4'
H H 0.0000 0.0000 'International Tables Vol C Tables 4.2.6.8 and 6.1.1.4'

loop_
_geom_angle_atom_site_label_1
_geom_angle_atom_site_label_2
_geom_angle_atom_site_label_3
_geom_angle
_geom_angle_site_symmetry_1
_geom_angle_site_symmetry_3
_geom_angle_publ_flag
N1 C1 C2 99.9(3) . . ?
N1 C1 C6 100.5(3) . . ?
C2 C1 C6 109.8(3) . . ?
N1 C1 H1 115.0 . . ?
C2 C1 H1 115.0 . . ?
C6 C1 H1 115.0 . . ?
C1 C2 C3 103.3(3) . . ?
C1 C2 H2A 111.1 . . ?
C3 C2 H2A 111.1 . . ?
C1 C2 H2B 111.1 . . ?
C3 C2 H2B 111.1 . . ?
H2A C2 H2B 109.1 . . ?
C2 C3 C4 102.9(3) . . ?
C2 C3 H3A 111.2 . . ?
C4 C3 H3A 111.2 . . ?
C2 C3 H3B 111.2 . . ?
C4 C3 H3B 111.2 . . ?
H3A C3 H3B 109.1 . . ?
N1 C4 C5 100.7(3) . . ?
N1 C4 C3 100.0(3) . . ?
C5 C4 C3 109.5(3) . . ?
N1 C4 H4 115.0 . . ?
C5 C4 H4 115.0 . . ?
C3 C4 H4 115.0 . . ?
C4 C5 C6 103.3(3) . . ?
C4 C5 H5A 111.1 . . ?
C6 C5 H5A 111.1 . . ?
C4 C5 H5B 111.1 . . ?
C6 C5 H5B 111.1 . . ?
H5A C5 H5B 109.1 . . ?
C1 C6 C5 103.0(3) . . ?
C1 C6 H6A 111.2 . . ?
C5 C6 H6A 111.2 . . ?
C1 C6 H6B 111.2 . . ?
C5 C6 H6B 111.2 . . ?
H6A C6 H6B 109.1 . . ?
N1 C7 C8 116.4(3) . . ?
N1 C7 S1 122.7(3) . . ?
C8 C7 S1 120.8(3) . . ?
C9 C8 C13 118.8(4) . . ?
C9 C8 C7 120.8(4) . . ?
C13 C8 C7 120.4(4) . . ?
C10 C9 C8 120.1(4) . . ?
C10 C9 H9 120.0 . . ?
C8 C9 H9 120.0 . . ?
C9 C10 C11 121.1(4) . . ?
C9 C10 H10 119.5 . . ?
C11 C10 H10 119.5 . . ?
C12 C11 C10 118.1(4) . . ?
C12 C11 C14 121.6(4) . . ?
C10 C11 C14 120.3(4) . . ?
C13 C12 C11 121.3(4) . . ?
C13 C12 H12 119.4 . . ?
C11 C12 H12 119.4 . . ?
C12 C13 C8 120.7(4) . . ?
C12 C13 H13 119.7 . . ?
C8 C13 H13 119.7 . . ?
C11 C14 H14A 109.5 . . ?
C11 C14 H14B 109.5 . . ?
H14A C14 H14B 109.5 . . ?
C11 C14 H14C 109.5 . . ?
H14A C14 H14C 109.5 . . ?
H14B C14 H14C 109.5 . . ?
N2 C15 C20 100.5(3) . . ?
N2 C15 C16 100.6(3) . . ?
C20 C15 C16 109.5(3) . . ?
N2 C15 H15 114.8 . . ?
C20 C15 H15 114.8 . . ?
C16 C15 H15 114.8 . . ?
C15 C16 C17 102.8(3) . . ?
C15 C16 H16A 111.2 . . ?
C17 C16 H16A 111.2 . . ?
C15 C16 H16B 111.2 . . ?
C17 C16 H16B 111.2 . . ?
H16A C16 H16B 109.1 . . ?
C18 C17 C16 103.2(3) . . ?
C18 C17 H17A 111.1 . . ?
C16 C17 H17A 111.1 . . ?
C18 C17 H17B 111.1 . . ?
C16 C17 H17B 111.1 . . ?
H17A C17 H17B 109.1 . . ?
N2 C18 C19 100.5(3) . . ?
N2 C18 C17 100.2(3) . . ?
C19 C18 C17 109.8(3) . . ?
N2 C18 H18 114.9 . . ?
C19 C18 H18 114.9 . . ?
C17 C18 H18 114.9 . . ?
C18 C19 C20 102.6(3) . . ?
C18 C19 H19A 111.3 . . ?
C20 C19 H19A 111.3 . . ?
C18 C19 H19B 111.3 . . ?
C20 C19 H19B 111.3 . . ?
H19A C19 H19B 109.2 . . ?
C15 C20 C19 103.5(3) . . ?
C15 C20 H20A 111.1 . . ?
C19 C20 H20A 111.1 . . ?
C15 C20 H20B 111.1 . . ?
C19 C20 H20B 111.1 . . ?
H20A C20 H20B 109.0 . . ?
N2 C21 C22 116.1(3) . . ?
N2 C21 S2 123.4(3) . . ?
C22 C21 S2 120.3(3) . . ?
C27 C22 C23 118.9(4) . . ?
C27 C22 C21 120.7(4) . . ?
C23 C22 C21 120.4(4) . . ?
C24 C23 C22 120.4(4) . . ?
C24 C23 H23 119.8 . . ?
C22 C23 H23 119.8 . . ?
C23 C24 C25 121.1(4) . . ?
C23 C24 H24 119.4 . . ?
C25 C24 H24 119.4 . . ?
C24 C25 C26 117.8(4) . . ?
C24 C25 C28 120.3(4) . . ?
C26 C25 C28 121.9(4) . . ?
C27 C26 C25 121.8(4) . . ?
C27 C26 H26 119.1 . . ?
C25 C26 H26 119.1 . . ?
C22 C27 C26 119.9(4) . . ?
C22 C27 H27 120.0 . . ?
C26 C27 H27 120.0 . . ?
C25 C28 H28A 109.5 . . ?
C25 C28 H28B 109.5 . . ?
H28A C28 H28B 109.5 . . ?
C25 C28 H28C 109.5 . . ?
H28A C28 H28C 109.5 . . ?
H28B C28 H28C 109.5 . . ?
C7 N1 C1 126.7(3) . . ?
C7 N1 C4 129.6(3) . . ?
C1 N1 C4 97.6(3) . . ?
C21 N2 C15 128.0(3) . . ?
C21 N2 C18 130.4(3) . . ?
C15 N2 C18 97.3(3) . . ?

loop_
_geom_bond_atom_site_label_1
_geom_bond_atom_site_label_2
_geom_bond_distance
_geom_bond_site_symmetry_2
_geom_bond_publ_flag
C1 N1 1.484(5) . ?
C1 C2 1.538(5) . ?
C1 C6 1.540(6) . ?
C1 H1 1.0000 . ?
C2 C3 1.540(5) . ?
C2 H2A 0.9900 . ?
C2 H2B 0.9900 . ?
C3 C4 1.543(5) . ?
C3 H3A 0.9900 . ?
C3 H3B 0.9900 . ?
C4 N1 1.491(5) . ?
C4 C5 1.527(5) . ?
C4 H4 1.0000 . ?
C5 C6 1.543(6) . ?
C5 H5A 0.9900 . ?
C5 H5B 0.9900 . ?
C6 H6A 0.9900 . ?
C6 H6B 0.9900 . ?
C7 N1 1.339(5) . ?
C7 C8 1.474(5) . ?
C7 S1 1.674(4) . ?
C8 C9 1.394(5) . ?
C8 C13 1.400(5) . ?
C9 C10 1.393(6) . ?
C9 H9 0.9500 . ?
C10 C11 1.399(6) . ?
C10 H10 0.9500 . ?
C11 C12 1.391(6) . ?
C11 C14 1.518(6) . ?
C12 C13 1.378(5) . ?
C12 H12 0.9500 . ?
C13 H13 0.9500 . ?
C14 H14A 0.9800 . ?
C14 H14B 0.9800 . ?
C14 H14C 0.9800 . ?
C15 N2 1.491(5) . ?
C15 C20 1.523(5) . ?
C15 C16 1.528(6) . ?
C15 H15 1.0000 . ?
C16 C17 1.552(6) . ?
C16 H16A 0.9900 . ?
C16 H16B 0.9900 . ?
C17 C18 1.537(6) . ?
C17 H17A 0.9900 . ?
C17 H17B 0.9900 . ?
C18 N2 1.493(5) . ?
C18 C19 1.525(5) . ?
C18 H18 1.0000 . ?
C19 C20 1.554(6) . ?
C19 H19A 0.9900 . ?
C19 H19B 0.9900 . ?
C20 H20A 0.9900 . ?
C20 H20B 0.9900 . ?
C21 N2 1.332(5) . ?
C21 C22 1.489(5) . ?
C21 S2 1.671(4) . ?
C22 C27 1.384(5) . ?
C22 C23 1.400(6) . ?
C23 C24 1.385(6) . ?
C23 H23 0.9500 . ?
C24 C25 1.388(5) . ?
C24 H24 0.9500 . ?
C25 C26 1.389(6) . ?
C25 C28 1.516(6) . ?
C26 C27 1.387(6) . ?
C26 H26 0.9500 . ?
C27 H27 0.9500 . ?
C28 H28A 0.9800 . ?
C28 H28B 0.9800 . ?
C28 H28C 0.9800 . ?

loop_
_geom_torsion_atom_site_label_1
_geom_torsion_atom_site_label_2
_geom_torsion_atom_site_label_3
_geom_torsion_atom_site_label_4
_geom_torsion
_geom_torsion_site_symmetry_1
_geom_torsion_site_symmetry_2
_geom_torsion_site_symmetry_3
_geom_torsion_site_symmetry_4
_geom_torsion_publ_flag
N1 C1 C2 C3 35.1(4) . . . . ?
C6 C1 C2 C3 -69.9(4) . . . . ?
C1 C2 C3 C4 -0.7(4) . . . . ?
C2 C3 C4 N1 -33.7(4) . . . . ?
C2 C3 C4 C5 71.5(4) . . . . ?
N1 C4 C5 C6 33.9(4) . . . . ?
C3 C4 C5 C6 -70.8(4) . . . . ?
N1 C1 C6 C5 -34.0(4) . . . . ?
C2 C1 C6 C5 70.6(4) . . . . ?
C4 C5 C6 C1 0.0(4) . . . . ?
N1 C7 C8 C9 -48.8(5) . . . . ?
S1 C7 C8 C9 129.3(4) . . . . ?
N1 C7 C8 C13 134.0(4) . . . . ?
S1 C7 C8 C13 -47.9(5) . . . . ?
C13 C8 C9 C10 1.8(6) . . . . ?
C7 C8 C9 C10 -175.5(4) . . . . ?
C8 C9 C10 C11 -1.5(6) . . . . ?
C9 C10 C11 C12 0.2(6) . . . . ?
C9 C10 C11 C14 -179.2(4) . . . . ?
C10 C11 C12 C13 1.0(6) . . . . ?
C14 C11 C12 C13 -179.7(4) . . . . ?
C11 C12 C13 C8 -0.7(6) . . . . ?
C9 C8 C13 C12 -0.7(6) . . . . ?
C7 C8 C13 C12 176.6(4) . . . . ?
N2 C15 C16 C17 -34.8(4) . . . . ?
C20 C15 C16 C17 70.4(4) . . . . ?
C15 C16 C17 C18 0.4(4) . . . . ?
C16 C17 C18 N2 33.9(4) . . . . ?
C16 C17 C18 C19 -71.3(4) . . . . ?
N2 C18 C19 C20 -35.0(4) . . . . ?
C17 C18 C19 C20 70.0(4) . . . . ?
N2 C15 C20 C19 33.5(4) . . . . ?
C16 C15 C20 C19 -71.8(4) . . . . ?
C18 C19 C20 C15 0.9(4) . . . . ?
N2 C21 C22 C27 -128.4(4) . . . . ?
S2 C21 C22 C27 56.3(5) . . . . ?
N2 C21 C22 C23 53.5(5) . . . . ?
S2 C21 C22 C23 -121.9(4) . . . . ?
C27 C22 C23 C24 -1.4(6) . . . . ?
C21 C22 C23 C24 176.8(4) . . . . ?
C22 C23 C24 C25 2.9(6) . . . . ?
C23 C24 C25 C26 -1.9(6) . . . . ?
C23 C24 C25 C28 179.1(4) . . . . ?
C24 C25 C26 C27 -0.6(6) . . . . ?
C28 C25 C26 C27 178.5(4) . . . . ?
C23 C22 C27 C26 -0.9(6) . . . . ?
C21 C22 C27 C26 -179.2(4) . . . . ?
C25 C26 C27 C22 2.0(7) . . . . ?
C8 C7 N1 C1 -176.1(3) . . . . ?
S1 C7 N1 C1 5.8(6) . . . . ?
C8 C7 N1 C4 -29.9(6) . . . . ?
S1 C7 N1 C4 152.0(3) . . . . ?
C2 C1 N1 C7 97.5(4) . . . . ?
C6 C1 N1 C7 -150.1(4) . . . . ?
C2 C1 N1 C4 -56.9(3) . . . . ?
C6 C1 N1 C4 55.6(3) . . . . ?
C5 C4 N1 C7 151.0(4) . . . . ?
C3 C4 N1 C7 -96.8(5) . . . . ?
C5 C4 N1 C1 -55.7(3) . . . . ?
C3 C4 N1 C1 56.4(3) . . . . ?
C22 C21 N2 C15 176.7(4) . . . . ?
S2 C21 N2 C15 -8.1(6) . . . . ?
C22 C21 N2 C18 25.2(6) . . . . ?
S2 C21 N2 C18 -159.6(3) . . . . ?
C20 C15 N2 C21 145.8(4) . . . . ?
C16 C15 N2 C21 -101.8(5) . . . . ?
C20 C15 N2 C18 -55.7(3) . . . . ?
C16 C15 N2 C18 56.7(3) . . . . ?
C19 C18 N2 C21 -145.8(4) . . . . ?
C17 C18 N2 C21 101.7(5) . . . . ?
C19 C18 N2 C15 56.5(4) . . . . ?
C17 C18 N2 C15 -56.0(3) . . . . ?
